data_7126786
loop_
_publ_author_name
'Alexandropoulos, Dimitris I.'
'Vignesh, Kuduva R.'
'Xie, Haomiao'
'Dunbar, Kim R.'

_publ_section_title
;
 Quinoxaline radical-bridged transition metal complexes with very strong
 antiferromagnetic coupling.
;
_journal_issue 64
_journal_name_full 'Chemical communications (Cambridge, England)'
_journal_page_first 9122
_journal_page_last 9125
_journal_paper_doi 10.1039/d0cc03713c
_journal_volume 56
_journal_year 2020
_chemical_formula_moiety 'C18 H12 Cl4 N4 Zn2, C20 H30 Co'
_chemical_formula_sum 'C38 H42 Cl4 Co N4 Zn2'
_chemical_formula_weight 886.22
_space_group_crystal_system monoclinic
_space_group_IT_number 14
_space_group_name_Hall '-P 2ybc'
_space_group_name_H-M_alt 'P 1 21/c 1'
_atom_sites_solution_hydrogens geom
_audit_creation_date 2017-11-14
_audit_creation_method
;
Olex2 1.2
(compiled 2015.09.30 svn.r3233 for OlexSys, GUI svn.r5103)
;
_audit_update_record
;
2020-05-21 deposited with the CCDC.	2020-06-29 downloaded from the CCDC.
;
_cell_angle_alpha 90
_cell_angle_beta 102.662(6)
_cell_angle_gamma 90
_cell_formula_units_Z 4
_cell_length_a 13.302(6)
_cell_length_b 15.821(7)
_cell_length_c 18.600(8)
_cell_measurement_reflns_used 9924
_cell_measurement_temperature 110.0
_cell_measurement_theta_max 25.2054
_cell_measurement_theta_min 2.2445
_cell_volume 3819(3)
_computing_cell_refinement 'SAINT v8.34A (Bruker, 2013)'
_computing_data_collection 'APEX2 Ver. 2014.1-1 (Bruker-AXS, 2014)'
_computing_data_reduction 'SAINT v8.34A (Bruker, 2013)'
_computing_molecular_graphics 'Olex2 (Dolomanov et al., 2009)'
_computing_publication_material 'Olex2 (Dolomanov et al., 2009)'
_computing_structure_refinement 'XL (Sheldrick, 2008)'
_computing_structure_solution 'SHELXS (Sheldrick, 2008-2013)'
_diffrn_ambient_temperature 110.0
_diffrn_detector_type 'CCD area detector'
_diffrn_measured_fraction_theta_full 0.990
_diffrn_measured_fraction_theta_max 0.943
_diffrn_measurement_device 'three-circle diffractometer'
_diffrn_measurement_device_type 'Bruker SMART APEX2 area detector'
_diffrn_measurement_method '0.5\ \w and 0.5\ \f scans'
_diffrn_radiation_monochromator graphite
_diffrn_radiation_probe x-ray
_diffrn_radiation_type MoK\a
_diffrn_radiation_wavelength 0.71073
_diffrn_reflns_av_R_equivalents 0.1027
_diffrn_reflns_av_unetI/netI 0.0634
_diffrn_reflns_Laue_measured_fraction_full 0.990
_diffrn_reflns_Laue_measured_fraction_max 0.943
_diffrn_reflns_limit_h_max 16
_diffrn_reflns_limit_h_min -16
_diffrn_reflns_limit_k_max 19
_diffrn_reflns_limit_k_min -19
_diffrn_reflns_limit_l_max 22
_diffrn_reflns_limit_l_min -22
_diffrn_reflns_number 53412
_diffrn_reflns_point_group_measured_fraction_full 0.990
_diffrn_reflns_point_group_measured_fraction_max 0.943
_diffrn_reflns_theta_full 25.242
_diffrn_reflns_theta_max 26.017
_diffrn_reflns_theta_min 2.030
_diffrn_source 'sealed X-ray tube'
_exptl_absorpt_coefficient_mu 1.988
_exptl_absorpt_correction_T_max 0.9239
_exptl_absorpt_correction_T_min 0.4867
_exptl_absorpt_correction_type multi-scan
_exptl_absorpt_process_details
;
SADABS-2016/2 (Bruker,2016/2) was used for absorption correction.
wR2(int) was 0.1383 before and 0.1098 after correction.
The Ratio of minimum to maximum transmission is 0.5268.
The \l/2 correction factor is Not present.
;
_exptl_crystal_colour red
_exptl_crystal_colour_primary red
_exptl_crystal_density_diffrn 1.541
_exptl_crystal_density_method 'not measured'
_exptl_crystal_description block
_exptl_crystal_F_000 1812
_exptl_crystal_size_max 0.04
_exptl_crystal_size_mid 0.02
_exptl_crystal_size_min 0.02
_refine_diff_density_max 1.446
_refine_diff_density_min -1.320
_refine_diff_density_rms 0.143
_refine_ls_extinction_method none
_refine_ls_goodness_of_fit_ref 1.065
_refine_ls_hydrogen_treatment constr
_refine_ls_matrix_type full
_refine_ls_number_parameters 452
_refine_ls_number_reflns 7083
_refine_ls_number_restraints 0
_refine_ls_restrained_S_all 1.065
_refine_ls_R_factor_all 0.0841
_refine_ls_R_factor_gt 0.0582
_refine_ls_shift/su_max 0.001
_refine_ls_shift/su_mean 0.000
_refine_ls_structure_factor_coef Fsqd
_refine_ls_weighting_details 'w=1/[\s^2^(Fo^2^)+(0.0985P)^2^+3.7014P] where P=(Fo^2^+2Fc^2^)/3'
_refine_ls_weighting_scheme calc
_refine_ls_wR_factor_gt 0.1442
_refine_ls_wR_factor_ref 0.1676
_reflns_Friedel_coverage 0.000
_reflns_number_gt 5223
_reflns_number_total 7083
_reflns_threshold_expression 'I > 2\s(I)'
_cod_data_source_file d0cc03713c2.cif
_cod_data_source_block da834_0m_a-copy
_cod_depositor_comments 'Adding full bibliography for 7126785--7126787.cif.'
_cod_database_code 7126786
_shelx_space_group_comment
;
The symmetry employed for this shelxl refinement is uniquely defined
by the following loop, which should always be used as a source of
symmetry information in preference to the above space-group names.
They are only intended as comments.
;
_olex2_refinement_description
;
1. Fixed Uiso
 At 1.2 times of:
  All C(H) groups
 At 1.5 times of:
  All C(H,H,H) groups
2.a Aromatic/amide H refined with riding coordinates:
 C2(H2), C3(H3), C4(H4), C5(H5), C10(H10), C11(H11), C12(H12), C13(H13),
 C15(H15), C16(H16), C17(H17), C18(H18)
2.b Idealised Me refined as rotating group:
 C24(H24A,H24B,H24C), C25(H25A,H25B,H25C), C26(H26A,H26B,H26C), C27(H27A,H27B,
 H27C), C28(H28A,H28B,H28C), C34(H34A,H34B,H34C), C35(H35A,H35B,H35C), C36(H36A,
 H36B,H36C), C37(H37A,H37B,H37C), C38(H38A,H38B,H38C)
;
_shelx_shelxl_version_number 2014/7
_olex2_submission_special_instructions 'No special instructions were received'

loop_
_space_group_symop_operation_xyz
'x, y, z'
'-x, y+1/2, -z+1/2'
'-x, -y, -z'
'x, -y-1/2, z-1/2'

loop_
_atom_site_label
_atom_site_type_symbol
_atom_site_fract_x
_atom_site_fract_y
_atom_site_fract_z
_atom_site_U_iso_or_equiv
_atom_site_adp_type
_atom_site_occupancy
_atom_site_site_symmetry_order
_atom_site_calc_flag
_atom_site_refinement_flags_posn
_atom_site_refinement_flags_adp
_atom_site_refinement_flags_occupancy
_atom_site_disorder_assembly
_atom_site_disorder_group
Zn1 Zn 0.58864(4) 0.23768(3) 0.32661(3) 0.02810(18) Uani 1 1 d . . . . .
Zn2 Zn 0.73084(4) 0.61209(3) 0.49109(3) 0.03115(18) Uani 1 1 d . . . . .
Cl1 Cl 0.66227(12) 0.16725(8) 0.25034(7) 0.0462(4) Uani 1 1 d . . . . .
Cl2 Cl 0.54544(10) 0.15604(7) 0.41229(7) 0.0364(3) Uani 1 1 d . . . . .
Cl3 Cl 0.80640(10) 0.70735(8) 0.43302(8) 0.0427(3) Uani 1 1 d . . . . .
Cl4 Cl 0.77798(12) 0.60713(9) 0.61320(8) 0.0523(4) Uani 1 1 d . . . . .
N1 N 0.6568(3) 0.3486(2) 0.3631(2) 0.0263(9) Uani 1 1 d . . . . .
N2 N 0.7066(3) 0.4965(2) 0.4445(2) 0.0263(9) Uani 1 1 d . . . . .
N3 N 0.4751(3) 0.3198(2) 0.2774(2) 0.0294(9) Uani 1 1 d . . . . .
N4 N 0.5758(3) 0.6166(2) 0.4534(2) 0.0292(9) Uani 1 1 d . . . . .
C1 C 0.7786(4) 0.4331(3) 0.4488(3) 0.0278(10) Uani 1 1 d . . . . .
C2 C 0.8748(4) 0.4408(3) 0.4948(3) 0.0316(11) Uani 1 1 d . . . . .
H2 H 0.8921 0.4910 0.5228 0.038 Uiso 1 1 calc R . . . .
C3 C 0.9460(4) 0.3765(3) 0.5005(3) 0.0334(11) Uani 1 1 d . . . . .
H3 H 1.0122 0.3825 0.5321 0.040 Uiso 1 1 calc R . . . .
C4 C 0.9208(4) 0.3024(3) 0.4596(3) 0.0323(11) Uani 1 1 d . . . . .
H4 H 0.9703 0.2584 0.4629 0.039 Uiso 1 1 calc R . . . .
C5 C 0.8257(4) 0.2929(3) 0.4149(3) 0.0301(11) Uani 1 1 d . . . . .
H5 H 0.8091 0.2421 0.3878 0.036 Uiso 1 1 calc R . . . .
C6 C 0.7517(4) 0.3576(3) 0.4085(2) 0.0253(10) Uani 1 1 d . . . . .
C7 C 0.5880(3) 0.4128(3) 0.3572(2) 0.0234(10) Uani 1 1 d . . . . .
C8 C 0.6099(4) 0.4840(3) 0.4029(2) 0.0254(10) Uani 1 1 d . . . . .
C9 C 0.4970(4) 0.4013(3) 0.2972(2) 0.0262(10) Uani 1 1 d . . . . .
C10 C 0.4423(4) 0.4661(3) 0.2568(2) 0.0283(10) Uani 1 1 d . . . . .
H10 H 0.4611 0.5231 0.2688 0.034 Uiso 1 1 calc R . . . .
C11 C 0.3614(4) 0.4486(3) 0.1994(3) 0.0346(12) Uani 1 1 d . . . . .
H11 H 0.3230 0.4932 0.1722 0.042 Uiso 1 1 calc R . . . .
C12 C 0.3361(4) 0.3654(3) 0.1814(3) 0.0389(12) Uani 1 1 d . . . . .
H12 H 0.2790 0.3516 0.1427 0.047 Uiso 1 1 calc R . . . .
C13 C 0.3959(4) 0.3031(3) 0.2212(3) 0.0330(11) Uani 1 1 d . . . . .
H13 H 0.3803 0.2457 0.2081 0.040 Uiso 1 1 calc R . . . .
C14 C 0.5342(4) 0.5460(3) 0.4175(2) 0.0277(10) Uani 1 1 d . . . . .
C15 C 0.4297(4) 0.5320(3) 0.4057(2) 0.0289(10) Uani 1 1 d . . . . .
H15 H 0.4012 0.4811 0.3830 0.035 Uiso 1 1 calc R . . . .
C16 C 0.3670(4) 0.5913(3) 0.4266(2) 0.0322(11) Uani 1 1 d . . . . .
H16 H 0.2945 0.5830 0.4164 0.039 Uiso 1 1 calc R . . . .
C17 C 0.4104(4) 0.6640(3) 0.4629(3) 0.0371(12) Uani 1 1 d . . . . .
H17 H 0.3686 0.7060 0.4782 0.044 Uiso 1 1 calc R . . . .
C18 C 0.5146(4) 0.6729(3) 0.4759(3) 0.0366(12) Uani 1 1 d . . . . .
H18 H 0.5451 0.7214 0.5021 0.044 Uiso 1 1 calc R . . . .
Co1 Co 0.84848(5) 0.48318(4) 0.15365(3) 0.02760(19) Uani 1 1 d . . . . .
C19 C 0.9698(5) 0.5533(4) 0.1381(3) 0.0457(15) Uani 1 1 d . . . . .
C20 C 0.9609(4) 0.4774(3) 0.0946(3) 0.0332(11) Uani 1 1 d . . . . .
C21 C 0.8617(4) 0.4801(3) 0.0464(3) 0.0361(12) Uani 1 1 d . . . . .
C22 C 0.8093(5) 0.5544(3) 0.0602(3) 0.0436(14) Uani 1 1 d . . . . .
C23 C 0.8765(5) 0.5996(3) 0.1162(3) 0.0478(16) Uani 1 1 d . . . . .
C24 C 1.0617(6) 0.5793(5) 0.1936(4) 0.074(2) Uani 1 1 d . . . . .
H24A H 1.0407 0.6155 0.2305 0.111 Uiso 1 1 calc GR . . . .
H24B H 1.1085 0.6107 0.1694 0.111 Uiso 1 1 calc GR . . . .
H24C H 1.0969 0.5291 0.2178 0.111 Uiso 1 1 calc GR . . . .
C25 C 1.0385(5) 0.4103(4) 0.0971(3) 0.0518(15) Uani 1 1 d . . . . .
H25A H 1.0879 0.4122 0.1446 0.078 Uiso 1 1 calc GR . . . .
H25B H 1.0748 0.4190 0.0572 0.078 Uiso 1 1 calc GR . . . .
H25C H 1.0042 0.3551 0.0911 0.078 Uiso 1 1 calc GR . . . .
C26 C 0.8203(5) 0.4160(4) -0.0113(3) 0.0526(16) Uani 1 1 d . . . . .
H26A H 0.8546 0.3617 0.0023 0.079 Uiso 1 1 calc GR . . . .
H26B H 0.8331 0.4347 -0.0587 0.079 Uiso 1 1 calc GR . . . .
H26C H 0.7460 0.4096 -0.0153 0.079 Uiso 1 1 calc GR . . . .
C27 C 0.7048(6) 0.5828(5) 0.0204(4) 0.077(2) Uani 1 1 d . . . . .
H27A H 0.6676 0.5350 -0.0067 0.116 Uiso 1 1 calc GR . . . .
H27B H 0.7117 0.6280 -0.0142 0.116 Uiso 1 1 calc GR . . . .
H27C H 0.6665 0.6039 0.0561 0.116 Uiso 1 1 calc GR . . . .
C28 C 0.8516(7) 0.6849(4) 0.1447(4) 0.079(2) Uani 1 1 d . . . . .
H28A H 0.7771 0.6892 0.1409 0.118 Uiso 1 1 calc GR . . . .
H28B H 0.8738 0.7297 0.1152 0.118 Uiso 1 1 calc GR . . . .
H28C H 0.8877 0.6910 0.1963 0.118 Uiso 1 1 calc GR . . . .
C29 C 0.8545(4) 0.4745(4) 0.2635(3) 0.0421(13) Uani 1 1 d . . . . .
C30 C 0.8801(4) 0.3957(4) 0.2353(3) 0.0425(13) Uani 1 1 d . . . . .
C31 C 0.7976(5) 0.3693(3) 0.1800(3) 0.0449(14) Uani 1 1 d . . . . .
C32 C 0.7178(4) 0.4294(3) 0.1730(3) 0.0367(12) Uani 1 1 d . . . . .
C33 C 0.7524(4) 0.4954(3) 0.2244(3) 0.0323(11) Uani 1 1 d . . . . .
C34 C 0.9193(5) 0.5236(5) 0.3240(3) 0.066(2) Uani 1 1 d . . . . .
H34A H 0.9919 0.5177 0.3218 0.099 Uiso 1 1 calc GR . . . .
H34B H 0.9094 0.5023 0.3714 0.099 Uiso 1 1 calc GR . . . .
H34C H 0.8995 0.5833 0.3189 0.099 Uiso 1 1 calc GR . . . .
C35 C 0.9773(6) 0.3461(5) 0.2620(4) 0.075(2) Uani 1 1 d . . . . .
H35A H 0.9998 0.3216 0.2198 0.112 Uiso 1 1 calc GR . . . .
H35B H 0.9645 0.3008 0.2947 0.112 Uiso 1 1 calc GR . . . .
H35C H 1.0312 0.3837 0.2890 0.112 Uiso 1 1 calc GR . . . .
C36 C 0.7928(6) 0.2897(4) 0.1352(4) 0.073(2) Uani 1 1 d . . . . .
H36A H 0.7502 0.2995 0.0858 0.110 Uiso 1 1 calc GR . . . .
H36B H 0.7624 0.2442 0.1593 0.110 Uiso 1 1 calc GR . . . .
H36C H 0.8625 0.2736 0.1313 0.110 Uiso 1 1 calc GR . . . .
C37 C 0.6137(5) 0.4230(5) 0.1233(3) 0.069(2) Uani 1 1 d . . . . .
H37A H 0.5821 0.4792 0.1163 0.104 Uiso 1 1 calc GR . . . .
H37B H 0.5704 0.3853 0.1453 0.104 Uiso 1 1 calc GR . . . .
H37C H 0.6202 0.4003 0.0755 0.104 Uiso 1 1 calc GR . . . .
C38 C 0.6930(5) 0.5714(4) 0.2386(3) 0.0508(15) Uani 1 1 d . . . . .
H38A H 0.7408 0.6179 0.2560 0.076 Uiso 1 1 calc GR . . . .
H38B H 0.6541 0.5580 0.2762 0.076 Uiso 1 1 calc GR . . . .
H38C H 0.6452 0.5882 0.1929 0.076 Uiso 1 1 calc GR . . . .

loop_
_atom_site_aniso_label
_atom_site_aniso_U_11
_atom_site_aniso_U_22
_atom_site_aniso_U_33
_atom_site_aniso_U_23
_atom_site_aniso_U_13
_atom_site_aniso_U_12
Zn1 0.0406(4) 0.0128(3) 0.0282(3) -0.0012(2) 0.0019(2) -0.0017(2)
Zn2 0.0385(4) 0.0153(3) 0.0354(3) -0.0050(2) -0.0012(3) -0.0005(2)
Cl1 0.0763(10) 0.0230(6) 0.0448(8) -0.0120(5) 0.0253(7) -0.0095(6)
Cl2 0.0495(8) 0.0253(6) 0.0348(7) 0.0039(5) 0.0103(6) -0.0020(5)
Cl3 0.0385(7) 0.0248(6) 0.0618(9) 0.0123(6) 0.0046(6) 0.0043(5)
Cl4 0.0645(10) 0.0482(8) 0.0378(7) -0.0107(6) -0.0029(7) -0.0177(7)
N1 0.033(2) 0.0172(19) 0.026(2) -0.0013(15) 0.0004(17) 0.0006(16)
N2 0.032(2) 0.0125(18) 0.031(2) -0.0021(15) 0.0013(17) 0.0021(15)
N3 0.040(2) 0.0177(19) 0.026(2) -0.0034(16) -0.0023(18) -0.0041(17)
N4 0.037(2) 0.0185(19) 0.031(2) -0.0012(16) 0.0046(18) 0.0028(16)
C1 0.037(3) 0.016(2) 0.031(3) -0.0002(18) 0.008(2) -0.0011(19)
C2 0.035(3) 0.014(2) 0.043(3) -0.001(2) 0.002(2) -0.0022(19)
C3 0.032(3) 0.026(3) 0.038(3) 0.002(2) -0.001(2) 0.000(2)
C4 0.035(3) 0.020(2) 0.040(3) 0.006(2) 0.003(2) 0.004(2)
C5 0.039(3) 0.018(2) 0.034(3) -0.0007(19) 0.010(2) 0.003(2)
C6 0.031(3) 0.012(2) 0.031(2) 0.0007(18) 0.002(2) -0.0004(18)
C7 0.030(3) 0.015(2) 0.024(2) 0.0035(17) 0.0021(19) 0.0012(18)
C8 0.031(3) 0.015(2) 0.027(2) 0.0015(18) 0.001(2) 0.0030(18)
C9 0.038(3) 0.017(2) 0.023(2) -0.0016(17) 0.006(2) -0.0030(19)
C10 0.037(3) 0.020(2) 0.026(2) -0.0030(19) 0.004(2) 0.001(2)
C11 0.047(3) 0.024(2) 0.029(3) 0.005(2) 0.000(2) 0.006(2)
C12 0.049(3) 0.028(3) 0.033(3) -0.005(2) -0.006(2) -0.004(2)
C13 0.039(3) 0.024(2) 0.031(3) -0.003(2) -0.004(2) -0.005(2)
C14 0.038(3) 0.019(2) 0.022(2) 0.0027(18) -0.002(2) 0.0032(19)
C15 0.036(3) 0.027(2) 0.022(2) 0.0046(19) 0.003(2) 0.003(2)
C16 0.035(3) 0.039(3) 0.022(2) 0.002(2) 0.003(2) 0.005(2)
C17 0.047(3) 0.031(3) 0.032(3) 0.001(2) 0.007(2) 0.017(2)
C18 0.049(3) 0.020(2) 0.039(3) -0.003(2) 0.006(2) 0.006(2)
Co1 0.0403(4) 0.0159(3) 0.0255(4) 0.0008(2) 0.0050(3) -0.0036(3)
C19 0.064(4) 0.037(3) 0.041(3) -0.010(2) 0.024(3) -0.026(3)
C20 0.044(3) 0.025(2) 0.035(3) 0.001(2) 0.016(2) -0.006(2)
C21 0.057(3) 0.026(3) 0.028(3) 0.003(2) 0.015(2) 0.003(2)
C22 0.064(4) 0.035(3) 0.038(3) 0.015(2) 0.023(3) 0.011(3)
C23 0.083(5) 0.021(3) 0.052(4) 0.002(2) 0.041(3) -0.003(3)
C24 0.070(5) 0.096(6) 0.059(4) -0.024(4) 0.023(4) -0.046(4)
C25 0.053(4) 0.051(4) 0.055(4) 0.009(3) 0.019(3) 0.010(3)
C26 0.059(4) 0.062(4) 0.036(3) -0.017(3) 0.011(3) -0.009(3)
C27 0.093(6) 0.088(6) 0.060(4) 0.042(4) 0.034(4) 0.057(5)
C28 0.137(7) 0.017(3) 0.102(6) -0.002(3) 0.069(5) -0.008(4)
C29 0.044(3) 0.057(4) 0.024(3) 0.002(2) 0.005(2) -0.019(3)
C30 0.048(3) 0.044(3) 0.037(3) 0.016(2) 0.010(3) 0.005(3)
C31 0.062(4) 0.028(3) 0.049(3) 0.005(2) 0.022(3) -0.011(3)
C32 0.038(3) 0.038(3) 0.035(3) -0.002(2) 0.011(2) -0.009(2)
C33 0.043(3) 0.030(3) 0.027(3) 0.001(2) 0.013(2) -0.004(2)
C34 0.064(4) 0.104(6) 0.029(3) -0.019(3) 0.008(3) -0.034(4)
C35 0.082(5) 0.086(6) 0.055(4) 0.032(4) 0.012(4) 0.022(4)
C36 0.122(6) 0.022(3) 0.091(5) -0.012(3) 0.056(5) -0.030(4)
C37 0.049(4) 0.115(6) 0.042(4) -0.022(4) 0.005(3) -0.026(4)
C38 0.071(4) 0.045(3) 0.043(3) 0.001(3) 0.027(3) 0.005(3)

loop_
_atom_type_symbol
_atom_type_description
_atom_type_scat_dispersion_real
_atom_type_scat_dispersion_imag
_atom_type_scat_source
C C 0.0033 0.0016 'International Tables Vol C Tables 4.2.6.8 and 6.1.1.4'
H H 0.0000 0.0000 'International Tables Vol C Tables 4.2.6.8 and 6.1.1.4'
Cl Cl 0.1484 0.1585 'International Tables Vol C Tables 4.2.6.8 and 6.1.1.4'
Co Co 0.3494 0.9721 'International Tables Vol C Tables 4.2.6.8 and 6.1.1.4'
N N 0.0061 0.0033 'International Tables Vol C Tables 4.2.6.8 and 6.1.1.4'
Zn Zn 0.2839 1.4301 'International Tables Vol C Tables 4.2.6.8 and 6.1.1.4'

loop_
_geom_angle_atom_site_label_1
_geom_angle_atom_site_label_2
_geom_angle_atom_site_label_3
_geom_angle
_geom_angle_site_symmetry_1
_geom_angle_site_symmetry_3
_geom_angle_publ_flag
Cl1 Zn1 Cl2 112.98(6) . . ?
N1 Zn1 Cl1 115.21(12) . . ?
N1 Zn1 Cl2 115.55(12) . . ?
N1 Zn1 N3 80.34(15) . . ?
N3 Zn1 Cl1 114.97(12) . . ?
N3 Zn1 Cl2 114.07(12) . . ?
Cl3 Zn2 Cl4 117.73(6) . . ?
N2 Zn2 Cl3 116.94(12) . . ?
N2 Zn2 Cl4 112.93(12) . . ?
N2 Zn2 N4 80.12(15) . . ?
N4 Zn2 Cl3 110.05(12) . . ?
N4 Zn2 Cl4 113.09(12) . . ?
C6 N1 Zn1 125.7(3) . . ?
C7 N1 Zn1 112.2(3) . . ?
C7 N1 C6 119.3(4) . . ?
C1 N2 Zn2 126.2(3) . . ?
C8 N2 Zn2 114.7(3) . . ?
C8 N2 C1 119.1(4) . . ?
C9 N3 Zn1 112.8(3) . . ?
C13 N3 Zn1 127.0(3) . . ?
C13 N3 C9 119.1(4) . . ?
C14 N4 Zn2 114.6(3) . . ?
C18 N4 Zn2 124.0(3) . . ?
C18 N4 C14 119.6(4) . . ?
N2 C1 C2 120.7(4) . . ?
N2 C1 C6 119.4(4) . . ?
C2 C1 C6 119.7(4) . . ?
C1 C2 H2 119.6 . . ?
C1 C2 C3 120.7(4) . . ?
C3 C2 H2 119.6 . . ?
C2 C3 H3 120.1 . . ?
C2 C3 C4 119.9(5) . . ?
C4 C3 H3 120.1 . . ?
C3 C4 H4 119.9 . . ?
C5 C4 C3 120.3(4) . . ?
C5 C4 H4 119.9 . . ?
C4 C5 H5 119.6 . . ?
C4 C5 C6 120.8(4) . . ?
C6 C5 H5 119.6 . . ?
N1 C6 C1 120.6(4) . . ?
N1 C6 C5 120.9(4) . . ?
C5 C6 C1 118.5(4) . . ?
N1 C7 C8 120.4(4) . . ?
N1 C7 C9 113.5(4) . . ?
C8 C7 C9 126.0(4) . . ?
N2 C8 C7 120.4(4) . . ?
N2 C8 C14 113.3(4) . . ?
C7 C8 C14 126.0(4) . . ?
N3 C9 C7 114.6(4) . . ?
N3 C9 C10 120.1(4) . . ?
C10 C9 C7 124.8(4) . . ?
C9 C10 H10 119.8 . . ?
C11 C10 C9 120.4(4) . . ?
C11 C10 H10 119.8 . . ?
C10 C11 H11 120.3 . . ?
C10 C11 C12 119.4(4) . . ?
C12 C11 H11 120.3 . . ?
C11 C12 H12 120.9 . . ?
C13 C12 C11 118.1(5) . . ?
C13 C12 H12 120.9 . . ?
N3 C13 C12 122.8(4) . . ?
N3 C13 H13 118.6 . . ?
C12 C13 H13 118.6 . . ?
N4 C14 C8 114.7(4) . . ?
N4 C14 C15 120.0(4) . . ?
C15 C14 C8 124.8(4) . . ?
C14 C15 H15 119.9 . . ?
C16 C15 C14 120.2(5) . . ?
C16 C15 H15 119.9 . . ?
C15 C16 H16 120.3 . . ?
C15 C16 C17 119.3(5) . . ?
C17 C16 H16 120.3 . . ?
C16 C17 H17 121.0 . . ?
C18 C17 C16 118.0(5) . . ?
C18 C17 H17 121.0 . . ?
N4 C18 C17 122.9(5) . . ?
N4 C18 H18 118.6 . . ?
C17 C18 H18 118.6 . . ?
C19 Co1 C20 41.3(2) . . ?
C19 Co1 C21 68.5(2) . . ?
C19 Co1 C22 68.9(2) . . ?
C19 Co1 C23 41.0(3) . . ?
C19 Co1 C29 108.8(2) . . ?
C19 Co1 C32 171.5(2) . . ?
C19 Co1 C33 132.2(2) . . ?
C21 Co1 C20 40.8(2) . . ?
C21 Co1 C22 40.6(2) . . ?
C22 Co1 C20 69.3(2) . . ?
C23 Co1 C20 69.2(2) . . ?
C23 Co1 C21 68.0(2) . . ?
C23 Co1 C22 40.5(2) . . ?
C23 Co1 C32 131.8(3) . . ?
C23 Co1 C33 108.9(2) . . ?
C29 Co1 C20 131.7(2) . . ?
C29 Co1 C21 171.2(2) . . ?
C29 Co1 C22 147.2(2) . . ?
C29 Co1 C23 115.8(2) . . ?
C29 Co1 C32 69.0(2) . . ?
C29 Co1 C33 41.2(2) . . ?
C30 Co1 C19 116.0(3) . . ?
C30 Co1 C20 108.4(2) . . ?
C30 Co1 C21 131.8(2) . . ?
C30 Co1 C22 170.4(2) . . ?
C30 Co1 C23 148.3(3) . . ?
C30 Co1 C29 41.0(2) . . ?
C30 Co1 C32 68.2(2) . . ?
C30 Co1 C33 68.7(2) . . ?
C31 Co1 C19 147.1(3) . . ?
C31 Co1 C20 114.5(2) . . ?
C31 Co1 C21 108.7(2) . . ?
C31 Co1 C22 131.4(2) . . ?
C31 Co1 C23 170.7(3) . . ?
C31 Co1 C29 68.8(2) . . ?
C31 Co1 C30 40.3(2) . . ?
C31 Co1 C32 40.6(2) . . ?
C31 Co1 C33 68.7(2) . . ?
C32 Co1 C20 146.1(2) . . ?
C32 Co1 C21 115.0(2) . . ?
C32 Co1 C22 108.2(2) . . ?
C33 Co1 C20 171.8(2) . . ?
C33 Co1 C21 146.6(2) . . ?
C33 Co1 C22 114.8(2) . . ?
C33 Co1 C32 40.9(2) . . ?
C20 C19 Co1 69.8(3) . . ?
C20 C19 C24 125.5(6) . . ?
C23 C19 Co1 69.6(3) . . ?
C23 C19 C20 108.1(5) . . ?
C23 C19 C24 126.4(6) . . ?
C24 C19 Co1 128.0(4) . . ?
C19 C20 Co1 68.9(3) . . ?
C19 C20 C25 127.8(5) . . ?
C21 C20 Co1 69.5(3) . . ?
C21 C20 C19 106.3(5) . . ?
C21 C20 C25 125.9(5) . . ?
C25 C20 Co1 127.2(4) . . ?
C20 C21 Co1 69.6(3) . . ?
C20 C21 C26 125.3(5) . . ?
C22 C21 Co1 69.7(3) . . ?
C22 C21 C20 109.6(5) . . ?
C22 C21 C26 125.1(5) . . ?
C26 C21 Co1 128.5(4) . . ?
C21 C22 Co1 69.7(3) . . ?
C21 C22 C27 126.9(6) . . ?
C23 C22 Co1 69.4(3) . . ?
C23 C22 C21 107.3(5) . . ?
C23 C22 C27 125.7(6) . . ?
C27 C22 Co1 128.6(4) . . ?
C19 C23 Co1 69.4(3) . . ?
C19 C23 C28 127.2(6) . . ?
C22 C23 Co1 70.0(3) . . ?
C22 C23 C19 108.8(5) . . ?
C22 C23 C28 124.0(7) . . ?
C28 C23 Co1 128.2(4) . . ?
C19 C24 H24A 109.5 . . ?
C19 C24 H24B 109.5 . . ?
C19 C24 H24C 109.5 . . ?
H24A C24 H24B 109.5 . . ?
H24A C24 H24C 109.5 . . ?
H24B C24 H24C 109.5 . . ?
C20 C25 H25A 109.5 . . ?
C20 C25 H25B 109.5 . . ?
C20 C25 H25C 109.5 . . ?
H25A C25 H25B 109.5 . . ?
H25A C25 H25C 109.5 . . ?
H25B C25 H25C 109.5 . . ?
C21 C26 H26A 109.5 . . ?
C21 C26 H26B 109.5 . . ?
C21 C26 H26C 109.5 . . ?
H26A C26 H26B 109.5 . . ?
H26A C26 H26C 109.5 . . ?
H26B C26 H26C 109.5 . . ?
C22 C27 H27A 109.5 . . ?
C22 C27 H27B 109.5 . . ?
C22 C27 H27C 109.5 . . ?
H27A C27 H27B 109.5 . . ?
H27A C27 H27C 109.5 . . ?
H27B C27 H27C 109.5 . . ?
C23 C28 H28A 109.5 . . ?
C23 C28 H28B 109.5 . . ?
C23 C28 H28C 109.5 . . ?
H28A C28 H28B 109.5 . . ?
H28A C28 H28C 109.5 . . ?
H28B C28 H28C 109.5 . . ?
C30 C29 Co1 69.4(3) . . ?
C30 C29 C33 107.0(5) . . ?
C30 C29 C34 126.5(6) . . ?
C33 C29 Co1 69.5(3) . . ?
C33 C29 C34 126.5(6) . . ?
C34 C29 Co1 128.1(4) . . ?
C29 C30 Co1 69.6(3) . . ?
C29 C30 C35 126.5(6) . . ?
C31 C30 Co1 69.6(3) . . ?
C31 C30 C29 108.7(5) . . ?
C31 C30 C35 124.7(6) . . ?
C35 C30 Co1 128.8(4) . . ?
C30 C31 Co1 70.1(3) . . ?
C30 C31 C32 108.7(5) . . ?
C30 C31 C36 126.2(6) . . ?
C32 C31 Co1 70.3(3) . . ?
C32 C31 C36 125.1(6) . . ?
C36 C31 Co1 126.0(4) . . ?
C31 C32 Co1 69.1(3) . . ?
C31 C32 C33 107.9(5) . . ?
C31 C32 C37 126.1(5) . . ?
C33 C32 Co1 69.5(3) . . ?
C33 C32 C37 125.9(6) . . ?
C37 C32 Co1 129.1(4) . . ?
C29 C33 Co1 69.3(3) . . ?
C29 C33 C38 125.1(5) . . ?
C32 C33 Co1 69.7(3) . . ?
C32 C33 C29 107.7(5) . . ?
C32 C33 C38 127.2(5) . . ?
C38 C33 Co1 128.4(4) . . ?
C29 C34 H34A 109.5 . . ?
C29 C34 H34B 109.5 . . ?
C29 C34 H34C 109.5 . . ?
H34A C34 H34B 109.5 . . ?
H34A C34 H34C 109.5 . . ?
H34B C34 H34C 109.5 . . ?
C30 C35 H35A 109.5 . . ?
C30 C35 H35B 109.5 . . ?
C30 C35 H35C 109.5 . . ?
H35A C35 H35B 109.5 . . ?
H35A C35 H35C 109.5 . . ?
H35B C35 H35C 109.5 . . ?
C31 C36 H36A 109.5 . . ?
C31 C36 H36B 109.5 . . ?
C31 C36 H36C 109.5 . . ?
H36A C36 H36B 109.5 . . ?
H36A C36 H36C 109.5 . . ?
H36B C36 H36C 109.5 . . ?
C32 C37 H37A 109.5 . . ?
C32 C37 H37B 109.5 . . ?
C32 C37 H37C 109.5 . . ?
H37A C37 H37B 109.5 . . ?
H37A C37 H37C 109.5 . . ?
H37B C37 H37C 109.5 . . ?
C33 C38 H38A 109.5 . . ?
C33 C38 H38B 109.5 . . ?
C33 C38 H38C 109.5 . . ?
H38A C38 H38B 109.5 . . ?
H38A C38 H38C 109.5 . . ?
H38B C38 H38C 109.5 . . ?

loop_
_geom_bond_atom_site_label_1
_geom_bond_atom_site_label_2
_geom_bond_distance
_geom_bond_site_symmetry_2
_geom_bond_publ_flag
Zn1 Cl1 2.1958(15) . ?
Zn1 Cl2 2.2224(14) . ?
Zn1 N1 2.023(4) . ?
Zn1 N3 2.049(4) . ?
Zn2 Cl3 2.2192(15) . ?
Zn2 Cl4 2.2211(18) . ?
Zn2 N2 2.020(4) . ?
Zn2 N4 2.029(4) . ?
N1 C6 1.363(6) . ?
N1 C7 1.356(6) . ?
N2 C1 1.377(6) . ?
N2 C8 1.362(6) . ?
N3 C9 1.357(6) . ?
N3 C13 1.338(6) . ?
N4 C14 1.354(6) . ?
N4 C18 1.335(6) . ?
C1 C2 1.379(7) . ?
C1 C6 1.415(6) . ?
C2 H2 0.9500 . ?
C2 C3 1.379(7) . ?
C3 H3 0.9500 . ?
C3 C4 1.398(7) . ?
C4 H4 0.9500 . ?
C4 C5 1.361(7) . ?
C5 H5 0.9500 . ?
C5 C6 1.406(6) . ?
C7 C8 1.401(6) . ?
C7 C9 1.467(6) . ?
C8 C14 1.474(6) . ?
C9 C10 1.380(6) . ?
C10 H10 0.9500 . ?
C10 C11 1.367(7) . ?
C11 H11 0.9500 . ?
C11 C12 1.382(7) . ?
C12 H12 0.9500 . ?
C12 C13 1.376(7) . ?
C13 H13 0.9500 . ?
C14 C15 1.376(7) . ?
C15 H15 0.9500 . ?
C15 C16 1.367(7) . ?
C16 H16 0.9500 . ?
C16 C17 1.394(7) . ?
C17 H17 0.9500 . ?
C17 C18 1.360(7) . ?
C18 H18 0.9500 . ?
Co1 C19 2.030(5) . ?
Co1 C20 2.042(5) . ?
Co1 C21 2.041(5) . ?
Co1 C22 2.041(5) . ?
Co1 C23 2.032(5) . ?
Co1 C29 2.032(5) . ?
Co1 C30 2.029(5) . ?
Co1 C31 2.022(5) . ?
Co1 C32 2.038(5) . ?
Co1 C33 2.035(5) . ?
C19 C20 1.437(7) . ?
C19 C23 1.422(9) . ?
C19 C24 1.475(9) . ?
C20 C21 1.425(8) . ?
C20 C25 1.474(8) . ?
C21 C22 1.417(7) . ?
C21 C26 1.491(7) . ?
C22 C23 1.411(9) . ?
C22 C27 1.493(9) . ?
C23 C28 1.512(8) . ?
C24 H24A 0.9800 . ?
C24 H24B 0.9800 . ?
C24 H24C 0.9800 . ?
C25 H25A 0.9800 . ?
C25 H25B 0.9800 . ?
C25 H25C 0.9800 . ?
C26 H26A 0.9800 . ?
C26 H26B 0.9800 . ?
C26 H26C 0.9800 . ?
C27 H27A 0.9800 . ?
C27 H27B 0.9800 . ?
C27 H27C 0.9800 . ?
C28 H28A 0.9800 . ?
C28 H28B 0.9800 . ?
C28 H28C 0.9800 . ?
C29 C30 1.422(8) . ?
C29 C33 1.432(8) . ?
C29 C34 1.478(8) . ?
C30 C31 1.394(8) . ?
C30 C35 1.501(8) . ?
C31 C32 1.410(8) . ?
C31 C36 1.503(8) . ?
C32 C33 1.421(7) . ?
C32 C37 1.490(8) . ?
C33 C38 1.494(7) . ?
C34 H34A 0.9800 . ?
C34 H34B 0.9800 . ?
C34 H34C 0.9800 . ?
C35 H35A 0.9800 . ?
C35 H35B 0.9800 . ?
C35 H35C 0.9800 . ?
C36 H36A 0.9800 . ?
C36 H36B 0.9800 . ?
C36 H36C 0.9800 . ?
C37 H37A 0.9800 . ?
C37 H37B 0.9800 . ?
C37 H37C 0.9800 . ?
C38 H38A 0.9800 . ?
C38 H38B 0.9800 . ?
C38 H38C 0.9800 . ?

loop_
_geom_torsion_atom_site_label_1
_geom_torsion_atom_site_label_2
_geom_torsion_atom_site_label_3
_geom_torsion_atom_site_label_4
_geom_torsion
_geom_torsion_site_symmetry_1
_geom_torsion_site_symmetry_2
_geom_torsion_site_symmetry_3
_geom_torsion_site_symmetry_4
_geom_torsion_publ_flag
Zn1 N1 C6 C1 -159.9(3) . . . . ?
Zn1 N1 C6 C5 21.7(6) . . . . ?
Zn1 N1 C7 C8 155.6(3) . . . . ?
Zn1 N1 C7 C9 -28.4(5) . . . . ?
Zn1 N3 C9 C7 -8.7(5) . . . . ?
Zn1 N3 C9 C10 164.4(4) . . . . ?
Zn1 N3 C13 C12 -165.8(4) . . . . ?
Zn2 N2 C1 C2 7.9(6) . . . . ?
Zn2 N2 C1 C6 -175.3(3) . . . . ?
Zn2 N2 C8 C7 168.7(3) . . . . ?
Zn2 N2 C8 C14 -17.3(5) . . . . ?
Zn2 N4 C14 C8 -8.5(5) . . . . ?
Zn2 N4 C14 C15 163.7(3) . . . . ?
Zn2 N4 C18 C17 -165.0(4) . . . . ?
N1 C7 C8 N2 11.2(7) . . . . ?
N1 C7 C8 C14 -162.0(4) . . . . ?
N1 C7 C9 N3 24.9(6) . . . . ?
N1 C7 C9 C10 -147.9(5) . . . . ?
N2 C1 C2 C3 178.4(5) . . . . ?
N2 C1 C6 N1 2.9(7) . . . . ?
N2 C1 C6 C5 -178.6(4) . . . . ?
N2 C8 C14 N4 16.9(6) . . . . ?
N2 C8 C14 C15 -154.8(4) . . . . ?
N3 C9 C10 C11 4.4(7) . . . . ?
N4 C14 C15 C16 3.5(7) . . . . ?
C1 N2 C8 C7 -8.6(7) . . . . ?
C1 N2 C8 C14 165.4(4) . . . . ?
C1 C2 C3 C4 -0.3(8) . . . . ?
C2 C1 C6 N1 179.7(4) . . . . ?
C2 C1 C6 C5 -1.8(7) . . . . ?
C2 C3 C4 C5 -0.9(8) . . . . ?
C3 C4 C5 C6 0.7(7) . . . . ?
C4 C5 C6 N1 179.2(4) . . . . ?
C4 C5 C6 C1 0.6(7) . . . . ?
C6 N1 C7 C8 -6.5(7) . . . . ?
C6 N1 C7 C9 169.6(4) . . . . ?
C6 C1 C2 C3 1.7(7) . . . . ?
C7 N1 C6 C1 -0.4(7) . . . . ?
C7 N1 C6 C5 -178.9(4) . . . . ?
C7 C8 C14 N4 -169.5(4) . . . . ?
C7 C8 C14 C15 18.8(7) . . . . ?
C7 C9 C10 C11 176.8(5) . . . . ?
C8 N2 C1 C2 -175.0(4) . . . . ?
C8 N2 C1 C6 1.8(7) . . . . ?
C8 C7 C9 N3 -159.3(4) . . . . ?
C8 C7 C9 C10 27.9(7) . . . . ?
C8 C14 C15 C16 174.8(4) . . . . ?
C9 N3 C13 C12 1.1(8) . . . . ?
C9 C7 C8 N2 -164.3(4) . . . . ?
C9 C7 C8 C14 22.5(7) . . . . ?
C9 C10 C11 C12 -1.3(8) . . . . ?
C10 C11 C12 C13 -1.8(8) . . . . ?
C11 C12 C13 N3 1.9(8) . . . . ?
C13 N3 C9 C7 -177.4(4) . . . . ?
C13 N3 C9 C10 -4.3(7) . . . . ?
C14 N4 C18 C17 -1.6(7) . . . . ?
C14 C15 C16 C17 -3.0(7) . . . . ?
C15 C16 C17 C18 0.3(7) . . . . ?
C16 C17 C18 N4 2.1(8) . . . . ?
C18 N4 C14 C8 -173.4(4) . . . . ?
C18 N4 C14 C15 -1.2(7) . . . . ?
Co1 C19 C20 C21 59.8(3) . . . . ?
Co1 C19 C20 C25 -121.4(5) . . . . ?
Co1 C19 C23 C22 -59.2(4) . . . . ?
Co1 C19 C23 C28 122.9(6) . . . . ?
Co1 C20 C21 C22 58.3(4) . . . . ?
Co1 C20 C21 C26 -123.4(5) . . . . ?
Co1 C21 C22 C23 59.5(4) . . . . ?
Co1 C21 C22 C27 -123.6(6) . . . . ?
Co1 C22 C23 C19 58.8(4) . . . . ?
Co1 C22 C23 C28 -123.2(5) . . . . ?
Co1 C29 C30 C31 -58.7(4) . . . . ?
Co1 C29 C30 C35 123.8(6) . . . . ?
Co1 C29 C33 C32 59.3(3) . . . . ?
Co1 C29 C33 C38 -123.1(5) . . . . ?
Co1 C30 C31 C32 -59.9(4) . . . . ?
Co1 C30 C31 C36 120.7(6) . . . . ?
Co1 C31 C32 C33 -58.8(3) . . . . ?
Co1 C31 C32 C37 123.8(6) . . . . ?
Co1 C32 C33 C29 -59.1(3) . . . . ?
Co1 C32 C33 C38 123.5(5) . . . . ?
C19 C20 C21 Co1 -59.4(3) . . . . ?
C19 C20 C21 C22 -1.0(6) . . . . ?
C19 C20 C21 C26 177.2(5) . . . . ?
C20 C19 C23 Co1 59.4(4) . . . . ?
C20 C19 C23 C22 0.2(6) . . . . ?
C20 C19 C23 C28 -177.7(5) . . . . ?
C20 C21 C22 Co1 -58.3(4) . . . . ?
C20 C21 C22 C23 1.2(6) . . . . ?
C20 C21 C22 C27 178.1(5) . . . . ?
C21 C22 C23 Co1 -59.6(4) . . . . ?
C21 C22 C23 C19 -0.9(6) . . . . ?
C21 C22 C23 C28 177.1(5) . . . . ?
C23 C19 C20 Co1 -59.3(4) . . . . ?
C23 C19 C20 C21 0.5(6) . . . . ?
C23 C19 C20 C25 179.3(5) . . . . ?
C24 C19 C20 Co1 122.9(6) . . . . ?
C24 C19 C20 C21 -177.3(5) . . . . ?
C24 C19 C20 C25 1.5(9) . . . . ?
C24 C19 C23 Co1 -122.8(6) . . . . ?
C24 C19 C23 C22 178.0(6) . . . . ?
C24 C19 C23 C28 0.1(9) . . . . ?
C25 C20 C21 Co1 121.8(5) . . . . ?
C25 C20 C21 C22 -179.9(5) . . . . ?
C25 C20 C21 C26 -1.6(8) . . . . ?
C26 C21 C22 Co1 123.4(5) . . . . ?
C26 C21 C22 C23 -177.1(5) . . . . ?
C26 C21 C22 C27 -0.2(9) . . . . ?
C27 C22 C23 Co1 123.4(6) . . . . ?
C27 C22 C23 C19 -177.8(5) . . . . ?
C27 C22 C23 C28 0.2(9) . . . . ?
C29 C30 C31 Co1 58.7(4) . . . . ?
C29 C30 C31 C32 -1.2(6) . . . . ?
C29 C30 C31 C36 179.4(5) . . . . ?
C30 C29 C33 Co1 -59.5(4) . . . . ?
C30 C29 C33 C32 -0.2(6) . . . . ?
C30 C29 C33 C38 177.3(5) . . . . ?
C30 C31 C32 Co1 59.8(4) . . . . ?
C30 C31 C32 C33 1.1(6) . . . . ?
C30 C31 C32 C37 -176.3(5) . . . . ?
C31 C32 C33 Co1 58.6(4) . . . . ?
C31 C32 C33 C29 -0.5(6) . . . . ?
C31 C32 C33 C38 -178.0(5) . . . . ?
C33 C29 C30 Co1 59.6(3) . . . . ?
C33 C29 C30 C31 0.8(6) . . . . ?
C33 C29 C30 C35 -176.6(5) . . . . ?
C34 C29 C30 Co1 -122.9(6) . . . . ?
C34 C29 C30 C31 178.4(5) . . . . ?
C34 C29 C30 C35 1.0(9) . . . . ?
C34 C29 C33 Co1 122.9(6) . . . . ?
C34 C29 C33 C32 -177.8(5) . . . . ?
C34 C29 C33 C38 -0.2(8) . . . . ?
C35 C30 C31 Co1 -123.8(6) . . . . ?
C35 C30 C31 C32 176.3(5) . . . . ?
C35 C30 C31 C36 -3.1(9) . . . . ?
C36 C31 C32 Co1 -120.8(6) . . . . ?
C36 C31 C32 C33 -179.5(5) . . . . ?
C36 C31 C32 C37 3.1(9) . . . . ?
C37 C32 C33 Co1 -124.1(6) . . . . ?
C37 C32 C33 C29 176.9(5) . . . . ?
C37 C32 C33 C38 -0.6(9) . . . . ?
